data_4088113
loop_
_publ_author_name
'Astakhov, Alexander V.'
'Khazipov, Oleg V.'
'Degtyareva, Evgeniya S.'
'Khrustalev, Victor N.'
'Chernyshev, Victor M.'
'Ananikov, Valentine P.'

_publ_section_title
;
 Facile Hydrolysis of Nickel(II) Complexes with N-Heterocyclic Carbene
 Ligands
;
_journal_issue 24
_journal_name_full Organometallics
_journal_page_first 5759
_journal_paper_doi 10.1021/acs.organomet.5b00856
_journal_volume 34
_journal_year 2015
_chemical_formula_moiety 'C30 H44 Br2 N4 Ni'
_chemical_formula_sum 'C30 H44 Br2 N4 Ni'
_chemical_formula_weight 679.22
_space_group_crystal_system monoclinic
_space_group_IT_number 14
_space_group_name_Hall '-P 2ybc'
_space_group_name_H-M_alt 'P 1 21/c 1'
_atom_sites_solution_hydrogens geom
_atom_sites_solution_primary difmap
_atom_sites_solution_secondary difmap
_audit_creation_method SHELXL-2014/7
_cell_angle_alpha 90
_cell_angle_beta 117.4590(10)
_cell_angle_gamma 90
_cell_formula_units_Z 2
_cell_length_a 13.8444(9)
_cell_length_b 8.6503(6)
_cell_length_c 14.2728(10)
_cell_measurement_reflns_used 3691
_cell_measurement_temperature 100(2)
_cell_measurement_theta_max 30.35
_cell_measurement_theta_min 2.85
_cell_volume 1516.72(18)
_computing_cell_refinement 'Bruker SAINT'
_computing_data_collection 'Bruker APEX2'
_computing_data_reduction 'Bruker SAINT'
_computing_molecular_graphics 'Bruker SHELXTL'
_computing_publication_material 'Bruker SHELXTL'
_computing_structure_refinement 'SHELXL-2014/7 (Sheldrick, 2014)'
_computing_structure_solution 'SHELXS-97 (Sheldrick 2008)'
_diffrn_ambient_temperature 100(2)
_diffrn_measured_fraction_theta_full 1.000
_diffrn_measured_fraction_theta_max 1.000
_diffrn_measurement_device_type 'Bruker APEX-II CCD'
_diffrn_measurement_method '\f and \w scans'
_diffrn_radiation_type MoK\a
_diffrn_radiation_wavelength 0.71073
_diffrn_reflns_av_R_equivalents 0.0483
_diffrn_reflns_av_unetI/netI 0.0399
_diffrn_reflns_Laue_measured_fraction_full 1.000
_diffrn_reflns_Laue_measured_fraction_max 1.000
_diffrn_reflns_limit_h_max 19
_diffrn_reflns_limit_h_min -19
_diffrn_reflns_limit_k_max 12
_diffrn_reflns_limit_k_min -12
_diffrn_reflns_limit_l_max 20
_diffrn_reflns_limit_l_min -19
_diffrn_reflns_number 19099
_diffrn_reflns_point_group_measured_fraction_full 1.000
_diffrn_reflns_point_group_measured_fraction_max 1.000
_diffrn_reflns_theta_full 25.242
_diffrn_reflns_theta_max 29.998
_diffrn_reflns_theta_min 1.658
_exptl_absorpt_coefficient_mu 3.299
_exptl_absorpt_correction_T_max 0.840
_exptl_absorpt_correction_T_min 0.366
_exptl_absorpt_correction_type multi-scan
_exptl_absorpt_process_details 'SADABS (Bruker, 2003)'
_exptl_crystal_colour orange
_exptl_crystal_density_diffrn 1.487
_exptl_crystal_description plate
_exptl_crystal_F_000 700
_exptl_crystal_size_max 0.300
_exptl_crystal_size_mid 0.250
_exptl_crystal_size_min 0.050
_refine_diff_density_max 0.950
_refine_diff_density_min -0.700
_refine_diff_density_rms 0.113
_refine_ls_extinction_method none
_refine_ls_goodness_of_fit_ref 1.036
_refine_ls_hydrogen_treatment constr
_refine_ls_matrix_type full
_refine_ls_number_parameters 171
_refine_ls_number_reflns 4427
_refine_ls_number_restraints 0
_refine_ls_restrained_S_all 1.036
_refine_ls_R_factor_all 0.0645
_refine_ls_R_factor_gt 0.0407
_refine_ls_shift/su_max 0.001
_refine_ls_shift/su_mean 0.000
_refine_ls_structure_factor_coef Fsqd
_refine_ls_weighting_details 'w=1/[\s^2^(Fo^2^)+(0.0605P)^2^+0.5122P] where P=(Fo^2^+2Fc^2^)/3'
_refine_ls_weighting_scheme calc
_refine_ls_wR_factor_gt 0.1081
_refine_ls_wR_factor_ref 0.1167
_reflns_Friedel_coverage 0.000
_reflns_number_gt 3273
_reflns_number_total 4427
_reflns_threshold_expression 'I > 2\s(I)'
_cod_data_source_file om5b00856_si_004.cif
_cod_data_source_block 5d
_cod_original_sg_symbol_H-M 'P 21/c'
_cod_database_code 4088113
_shelx_shelxl_version_number 2014/7
_shelx_space_group_comment
; 
The symmetry employed for this shelxl refinement is uniquely defined 
by the following loop, which should always be used as a source of 
symmetry information in preference to the above space-group names. 
They are only intended as comments. 
;
_shelx_estimated_absorpt_t_min 0.438
_shelx_estimated_absorpt_t_max 0.852

loop_
_space_group_symop_operation_xyz
'x, y, z'
'-x, y+1/2, -z+1/2'
'-x, -y, -z'
'x, -y-1/2, z-1/2'

loop_
_atom_site_label
_atom_site_type_symbol
_atom_site_fract_x
_atom_site_fract_y
_atom_site_fract_z
_atom_site_U_iso_or_equiv
_atom_site_adp_type
_atom_site_occupancy
_atom_site_site_symmetry_order
_atom_site_calc_flag
_atom_site_refinement_flags_posn
_atom_site_refinement_flags_adp
_atom_site_refinement_flags_occupancy
Br1 Br 0.51230(3) 0.76536(4) 0.50690(2) 0.02701(10) Uani 1 1 d . . .
Ni1 Ni 0.5000 0.5000 0.5000 0.01669(12) Uani 1 2 d S . P
N1 N 0.29780(18) 0.5557(3) 0.51013(18) 0.0186(5) Uani 1 1 d . . .
C2 C 0.4034(2) 0.5111(3) 0.5608(2) 0.0186(5) Uani 1 1 d . . .
N3 N 0.42481(19) 0.4817(3) 0.66207(18) 0.0185(5) Uani 1 1 d . . .
C3A C 0.3334(2) 0.5105(3) 0.6762(2) 0.0191(5) Uani 1 1 d . . .
C4 C 0.3147(3) 0.4995(3) 0.7639(2) 0.0247(6) Uani 1 1 d . . .
H4 H 0.3705 0.4689 0.8310 0.030 Uiso 1 1 calc R U .
C5 C 0.2112(3) 0.5353(4) 0.7486(3) 0.0268(6) Uani 1 1 d . . .
H5 H 0.1958 0.5300 0.8069 0.032 Uiso 1 1 calc R U .
C6 C 0.1290(2) 0.5787(4) 0.6503(2) 0.0261(6) Uani 1 1 d . . .
H6 H 0.0588 0.6011 0.6432 0.031 Uiso 1 1 calc R U .
C7 C 0.1464(2) 0.5905(3) 0.5622(2) 0.0234(6) Uani 1 1 d . . .
H7 H 0.0901 0.6206 0.4952 0.028 Uiso 1 1 calc R U .
C7A C 0.2512(2) 0.5554(3) 0.5777(2) 0.0185(5) Uani 1 1 d . . .
C8 C 0.2383(2) 0.5927(3) 0.3975(2) 0.0208(6) Uani 1 1 d . . .
H8A H 0.2907 0.6243 0.3719 0.025 Uiso 1 1 calc R U .
H8B H 0.1890 0.6810 0.3874 0.025 Uiso 1 1 calc R U .
C9 C 0.1716(2) 0.4554(3) 0.3321(2) 0.0228(6) Uani 1 1 d . . .
H9A H 0.2217 0.3727 0.3336 0.027 Uiso 1 1 calc R U .
H9B H 0.1272 0.4138 0.3643 0.027 Uiso 1 1 calc R U .
C10 C 0.0975(3) 0.4997(3) 0.2187(2) 0.0272(6) Uani 1 1 d . . .
H10A H 0.1419 0.5413 0.1865 0.033 Uiso 1 1 calc R U .
H10B H 0.0474 0.5824 0.2173 0.033 Uiso 1 1 calc R U .
C11 C 0.0303(3) 0.3620(4) 0.1528(3) 0.0311(7) Uani 1 1 d . . .
H11A H -0.0160 0.3958 0.0800 0.047 Uiso 1 1 calc R U .
H11B H -0.0154 0.3222 0.1832 0.047 Uiso 1 1 calc R U .
H11C H 0.0795 0.2803 0.1531 0.047 Uiso 1 1 calc R U .
C12 C 0.5295(2) 0.4279(3) 0.7465(2) 0.0191(5) Uani 1 1 d . . .
H12A H 0.5678 0.3676 0.7147 0.023 Uiso 1 1 calc R U .
H12B H 0.5156 0.3580 0.7939 0.023 Uiso 1 1 calc R U .
C13 C 0.6032(2) 0.5596(3) 0.8118(2) 0.0201(5) Uani 1 1 d . . .
H13A H 0.6283 0.6188 0.7677 0.024 Uiso 1 1 calc R U .
H13B H 0.5612 0.6305 0.8336 0.024 Uiso 1 1 calc R U .
C14 C 0.7017(2) 0.4999(3) 0.9096(2) 0.0239(6) Uani 1 1 d . . .
H14A H 0.7433 0.4278 0.8879 0.029 Uiso 1 1 calc R U .
H14B H 0.6767 0.4419 0.9542 0.029 Uiso 1 1 calc R U .
C15 C 0.7761(2) 0.6317(4) 0.9740(3) 0.0291(7) Uani 1 1 d . . .
H15A H 0.8407 0.5890 1.0338 0.044 Uiso 1 1 calc R U .
H15B H 0.7369 0.6988 1.0003 0.044 Uiso 1 1 calc R U .
H15C H 0.7985 0.6921 0.9292 0.044 Uiso 1 1 calc R U .

loop_
_atom_site_aniso_label
_atom_site_aniso_U_11
_atom_site_aniso_U_22
_atom_site_aniso_U_33
_atom_site_aniso_U_23
_atom_site_aniso_U_13
_atom_site_aniso_U_12
Br1 0.03030(17) 0.02371(16) 0.02878(17) -0.00256(12) 0.01514(13) -0.00251(11)
Ni1 0.0160(2) 0.0170(2) 0.0167(2) -0.00061(17) 0.00713(19) -0.00058(17)
N1 0.0168(11) 0.0189(11) 0.0186(11) 0.0006(9) 0.0069(9) 0.0005(9)
C2 0.0207(13) 0.0156(13) 0.0179(12) -0.0013(10) 0.0076(11) -0.0017(10)
N3 0.0187(11) 0.0201(12) 0.0163(10) 0.0010(8) 0.0077(9) 0.0009(8)
C3A 0.0187(13) 0.0165(13) 0.0210(13) -0.0011(10) 0.0081(11) -0.0012(9)
C4 0.0276(15) 0.0235(15) 0.0245(14) 0.0006(11) 0.0133(13) 0.0003(11)
C5 0.0307(16) 0.0276(16) 0.0287(15) -0.0036(12) 0.0194(13) -0.0022(12)
C6 0.0222(14) 0.0249(15) 0.0347(17) -0.0016(12) 0.0161(13) -0.0006(11)
C7 0.0189(14) 0.0200(14) 0.0289(15) -0.0005(11) 0.0090(12) -0.0021(10)
C7A 0.0197(13) 0.0142(12) 0.0215(13) -0.0015(10) 0.0094(11) -0.0017(10)
C8 0.0180(13) 0.0230(14) 0.0183(13) 0.0032(10) 0.0059(11) 0.0001(10)
C9 0.0212(14) 0.0232(14) 0.0209(13) 0.0015(11) 0.0070(11) 0.0000(11)
C10 0.0265(16) 0.0267(16) 0.0208(14) -0.0014(11) 0.0044(12) -0.0023(11)
C11 0.0289(16) 0.0325(18) 0.0257(15) -0.0039(13) 0.0074(13) -0.0015(13)
C12 0.0183(13) 0.0189(14) 0.0179(13) -0.0006(10) 0.0065(10) 0.0023(10)
C13 0.0181(13) 0.0176(13) 0.0200(13) -0.0002(10) 0.0048(11) -0.0003(10)
C14 0.0193(14) 0.0255(15) 0.0224(13) 0.0017(11) 0.0057(11) 0.0013(10)
C15 0.0208(14) 0.0287(17) 0.0287(15) -0.0038(12) 0.0035(12) -0.0001(12)

loop_
_atom_type_symbol
_atom_type_description
_atom_type_scat_dispersion_real
_atom_type_scat_dispersion_imag
_atom_type_scat_source
C C 0.0033 0.0016 'International Tables Vol C Tables 4.2.6.8 and 6.1.1.4'
H H 0.0000 0.0000 'International Tables Vol C Tables 4.2.6.8 and 6.1.1.4'
N N 0.0061 0.0033 'International Tables Vol C Tables 4.2.6.8 and 6.1.1.4'
Ni Ni 0.3393 1.1124 'International Tables Vol C Tables 4.2.6.8 and 6.1.1.4'
Br Br -0.2901 2.4595 'International Tables Vol C Tables 4.2.6.8 and 6.1.1.4'

loop_
_geom_angle_atom_site_label_1
_geom_angle_atom_site_label_2
_geom_angle_atom_site_label_3
_geom_angle
_geom_angle_site_symmetry_1
_geom_angle_site_symmetry_3
C2 Ni1 C2 180.00(15) 3_666 .
C2 Ni1 Br1 89.08(8) 3_666 3_666
C2 Ni1 Br1 90.92(8) . 3_666
C2 Ni1 Br1 90.92(8) 3_666 .
C2 Ni1 Br1 89.08(8) . .
Br1 Ni1 Br1 180.0 3_666 .
C2 N1 C7A 111.2(2) . .
C2 N1 C8 124.8(2) . .
C7A N1 C8 123.9(2) . .
N1 C2 N3 105.9(2) . .
N1 C2 Ni1 125.7(2) . .
N3 C2 Ni1 128.4(2) . .
C2 N3 C3A 110.7(2) . .
C2 N3 C12 125.5(2) . .
C3A N3 C12 123.8(2) . .
C4 C3A N3 132.5(3) . .
C4 C3A C7A 121.4(3) . .
N3 C3A C7A 106.1(2) . .
C5 C4 C3A 116.9(3) . .
C5 C4 H4 121.6 . .
C3A C4 H4 121.6 . .
C4 C5 C6 121.7(3) . .
C4 C5 H5 119.1 . .
C6 C5 H5 119.1 . .
C7 C6 C5 122.1(3) . .
C7 C6 H6 118.9 . .
C5 C6 H6 118.9 . .
C6 C7 C7A 116.2(3) . .
C6 C7 H7 121.9 . .
C7A C7 H7 121.9 . .
N1 C7A C3A 106.1(2) . .
N1 C7A C7 132.2(3) . .
C3A C7A C7 121.7(3) . .
N1 C8 C9 112.1(2) . .
N1 C8 H8A 109.2 . .
C9 C8 H8A 109.2 . .
N1 C8 H8B 109.2 . .
C9 C8 H8B 109.2 . .
H8A C8 H8B 107.9 . .
C10 C9 C8 112.1(2) . .
C10 C9 H9A 109.2 . .
C8 C9 H9A 109.2 . .
C10 C9 H9B 109.2 . .
C8 C9 H9B 109.2 . .
H9A C9 H9B 107.9 . .
C9 C10 C11 112.3(3) . .
C9 C10 H10A 109.1 . .
C11 C10 H10A 109.1 . .
C9 C10 H10B 109.1 . .
C11 C10 H10B 109.1 . .
H10A C10 H10B 107.9 . .
C10 C11 H11A 109.5 . .
C10 C11 H11B 109.5 . .
H11A C11 H11B 109.5 . .
C10 C11 H11C 109.5 . .
H11A C11 H11C 109.5 . .
H11B C11 H11C 109.5 . .
N3 C12 C13 113.2(2) . .
N3 C12 H12A 108.9 . .
C13 C12 H12A 108.9 . .
N3 C12 H12B 108.9 . .
C13 C12 H12B 108.9 . .
H12A C12 H12B 107.8 . .
C14 C13 C12 111.7(2) . .
C14 C13 H13A 109.3 . .
C12 C13 H13A 109.3 . .
C14 C13 H13B 109.3 . .
C12 C13 H13B 109.3 . .
H13A C13 H13B 107.9 . .
C13 C14 C15 111.6(2) . .
C13 C14 H14A 109.3 . .
C15 C14 H14A 109.3 . .
C13 C14 H14B 109.3 . .
C15 C14 H14B 109.3 . .
H14A C14 H14B 108.0 . .
C14 C15 H15A 109.5 . .
C14 C15 H15B 109.5 . .
H15A C15 H15B 109.5 . .
C14 C15 H15C 109.5 . .
H15A C15 H15C 109.5 . .
H15B C15 H15C 109.5 . .

loop_
_geom_bond_atom_site_label_1
_geom_bond_atom_site_label_2
_geom_bond_distance
_geom_bond_site_symmetry_2
Br1 Ni1 2.3005(4) .
Ni1 C2 1.903(3) 3_666
Ni1 C2 1.903(3) .
Ni1 Br1 2.3005(4) 3_666
N1 C2 1.354(4) .
N1 C7A 1.386(3) .
N1 C8 1.465(3) .
C2 N3 1.359(3) .
N3 C3A 1.393(4) .
N3 C12 1.470(3) .
C3A C4 1.393(4) .
C3A C7A 1.395(4) .
C4 C5 1.382(4) .
C4 H4 0.9500 .
C5 C6 1.390(4) .
C5 H5 0.9500 .
C6 C7 1.389(4) .
C6 H6 0.9500 .
C7 C7A 1.397(4) .
C7 H7 0.9500 .
C8 C9 1.529(4) .
C8 H8A 0.9900 .
C8 H8B 0.9900 .
C9 C10 1.513(4) .
C9 H9A 0.9900 .
C9 H9B 0.9900 .
C10 C11 1.536(4) .
C10 H10A 0.9900 .
C10 H10B 0.9900 .
C11 H11A 0.9800 .
C11 H11B 0.9800 .
C11 H11C 0.9800 .
C12 C13 1.526(4) .
C12 H12A 0.9900 .
C12 H12B 0.9900 .
C13 C14 1.523(4) .
C13 H13A 0.9900 .
C13 H13B 0.9900 .
C14 C15 1.528(4) .
C14 H14A 0.9900 .
C14 H14B 0.9900 .
C15 H15A 0.9800 .
C15 H15B 0.9800 .
C15 H15C 0.9800 .

loop_
_geom_torsion_atom_site_label_1
_geom_torsion_atom_site_label_2
_geom_torsion_atom_site_label_3
_geom_torsion_atom_site_label_4
_geom_torsion
C7A N1 C2 N3 0.1(3)
C8 N1 C2 N3 -177.3(2)
C7A N1 C2 Ni1 -178.21(19)
C8 N1 C2 Ni1 4.5(4)
N1 C2 N3 C3A -1.2(3)
Ni1 C2 N3 C3A 177.02(19)
N1 C2 N3 C12 179.3(2)
Ni1 C2 N3 C12 -2.5(4)
C2 N3 C3A C4 -179.3(3)
C12 N3 C3A C4 0.2(4)
C2 N3 C3A C7A 1.8(3)
C12 N3 C3A C7A -178.6(2)
N3 C3A C4 C5 -178.8(3)
C7A C3A C4 C5 -0.1(4)
C3A C4 C5 C6 0.6(4)
C4 C5 C6 C7 -0.7(5)
C5 C6 C7 C7A 0.3(4)
C2 N1 C7A C3A 1.1(3)
C8 N1 C7A C3A 178.4(2)
C2 N1 C7A C7 -179.3(3)
C8 N1 C7A C7 -2.0(5)
C4 C3A C7A N1 179.3(2)
N3 C3A C7A N1 -1.7(3)
C4 C3A C7A C7 -0.3(4)
N3 C3A C7A C7 178.6(3)
C6 C7 C7A N1 -179.3(3)
C6 C7 C7A C3A 0.2(4)
C2 N1 C8 C9 96.7(3)
C7A N1 C8 C9 -80.2(3)
N1 C8 C9 C10 171.6(3)
C8 C9 C10 C11 -180.0(3)
C2 N3 C12 C13 92.9(3)
C3A N3 C12 C13 -86.6(3)
N3 C12 C13 C14 170.1(2)
C12 C13 C14 C15 179.2(2)
